data_4038945
loop_
_publ_author_name
'Langis-Barsetti, Sophie'
'Maris, Thierry'
'Wuest, James D.'

_publ_section_title
;
 Triptycene 1,2-Quinones and Quinols: Permeable Crystalline Redox-Active
 Molecular Solids.
;
_journal_issue 24
_journal_name_full 'The Journal of organic chemistry'
_journal_page_first 15426
_journal_page_last 15437
_journal_paper_doi 10.1021/acs.joc.8b02706
_journal_volume 83
_journal_year 2018
_chemical_formula_moiety 'C20 H14 O6'
_chemical_formula_sum 'C20 H14 O6'
_chemical_formula_weight 350.30
_chemical_name_systematic
;
pentacyclo[6.6.6.02,7.09,14.015,20]icosa-2,4,6,9,11,13,15,17,19
-nonaene-4,5,11,12,17,18-hexol unknown solvate
;
_space_group_crystal_system hexagonal
_space_group_IT_number 190
_space_group_name_Hall 'P -6c -2c'
_space_group_name_H-M_alt 'P -6 2 c'
_atom_sites_solution_hydrogens mixed
_atom_sites_solution_primary dual
_audit_creation_date 2018-03-14
_audit_creation_method
;
Olex2 1.2
(compiled 2017.08.10 svn.r3458 for OlexSys, GUI svn.r5381)
;
_cell_angle_alpha 90
_cell_angle_beta 90
_cell_angle_gamma 120
_cell_formula_units_Z 2
_cell_length_a 13.3732(7)
_cell_length_b 13.3732(7)
_cell_length_c 10.8212(7)
_cell_measurement_reflns_used 9799
_cell_measurement_temperature 150
_cell_measurement_theta_max 58.577
_cell_measurement_theta_min 3.321
_cell_volume 1676.01(16)
_computing_cell_refinement
;
SAINT (2013) V8.38A; Integration Software for Single Crystal Data. 
Bruker AXS Inc., Madison, WI 53719-1173.'
;
_computing_data_collection
;
APEX 2 (2013) Bruker AXS Inc., Madison, WI 53719-1173.
;
_computing_data_reduction
;
SAINT (2013) V8.38A; Integration Software for Single Crystal Data. 
Bruker AXS Inc., Madison, WI 53719-1173.'
;
_computing_molecular_graphics 'Olex2 (Dolomanov et al., 2009)'
_computing_publication_material 'Olex2 (Dolomanov et al., 2009)'
_computing_structure_refinement 'XL (Sheldrick, 2008)'
_computing_structure_solution 'ShelXT (Sheldrick, 2015)'
_diffrn_ambient_temperature 150
_diffrn_detector 'CMOS Area detector'
_diffrn_detector_area_resol_mean 10.24
_diffrn_detector_type 'Bruker Photon 100 CMOS Detector'
_diffrn_measured_fraction_theta_full 1.000
_diffrn_measured_fraction_theta_max 1.000
_diffrn_measurement_device 'k-geometry diffractometer'
_diffrn_measurement_device_type 'Bruker Venture Metaljet'
_diffrn_measurement_method '\w and \f scans'
_diffrn_radiation_collimation 'Focusing mirrors'
_diffrn_radiation_monochromator 'Helios MX Mirror Optics'
_diffrn_radiation_probe x-ray
_diffrn_radiation_type GaK\a
_diffrn_radiation_wavelength 1.34139
_diffrn_reflns_av_R_equivalents 0.0532
_diffrn_reflns_av_unetI/netI 0.0171
_diffrn_reflns_Laue_measured_fraction_full 1.000
_diffrn_reflns_Laue_measured_fraction_max 1.000
_diffrn_reflns_limit_h_max 16
_diffrn_reflns_limit_h_min -16
_diffrn_reflns_limit_k_max 16
_diffrn_reflns_limit_k_min -16
_diffrn_reflns_limit_l_max 13
_diffrn_reflns_limit_l_min -13
_diffrn_reflns_number 37342
_diffrn_reflns_point_group_measured_fraction_full 1.000
_diffrn_reflns_point_group_measured_fraction_max 0.998
_diffrn_reflns_theta_full 53.594
_diffrn_reflns_theta_max 58.686
_diffrn_reflns_theta_min 3.320
_diffrn_source 'Metal Jet'
_diffrn_source_current 2.65
_diffrn_source_target Ga
_diffrn_source_type 'Gallium Liquid Metal Jet Source'
_diffrn_source_voltage 70
_exptl_absorpt_coefficient_mu 0.276
_exptl_absorpt_correction_T_max 0.7515
_exptl_absorpt_correction_T_min 0.6707
_exptl_absorpt_correction_type multi-scan
_exptl_absorpt_process_details
;
SADABS-2016/2 (Bruker,2016/2) was used for absorption correction. 
wR2(int) was 0.1247 before and 0.0794 after correction. 
The Ratio of minimum to maximum transmission is 0.8925. 
The \l/2 correction factor is Not present.
;
_exptl_crystal_colour 'clear light colourless'
_exptl_crystal_colour_lustre clear
_exptl_crystal_colour_modifier light
_exptl_crystal_colour_primary colourless
_exptl_crystal_density_diffrn 0.694
_exptl_crystal_description Block
_exptl_crystal_F_000 364
_exptl_crystal_size_max 0.1
_exptl_crystal_size_mid 0.07
_exptl_crystal_size_min 0.05
_refine_diff_density_max 0.205
_refine_diff_density_min -0.291
_refine_diff_density_rms 0.049
_refine_ls_abs_structure_details
;
 Refined as an inversion twin.

1. Twinned data refinement
 Scales: 0.5(6)
 0.5(6)
2. Fixed Uiso
 At 1.2 times of:
  All C(H) groups, All O(H,H) groups
3. Others
 Fixed Sof: H1B(0.5) H1A(0.5)
4.a Riding coordinates:
 O1(H1B,H1A)
4.b Ternary CH refined with riding coordinates:
 C1(H1)
4.c Aromatic/amide H refined with riding coordinates:
 C3(H3)
;
_refine_ls_abs_structure_Flack 0.5(6)
_refine_ls_extinction_coef 0.017(5)
_refine_ls_extinction_expression Fc^*^=kFc[1+0.001xFc^2^\l^3^/sin(2\q)]^-1/4^
_refine_ls_extinction_method 'SHELXL-2018/3 (Sheldrick 2018)'
_refine_ls_goodness_of_fit_ref 1.131
_refine_ls_hydrogen_treatment constr
_refine_ls_matrix_type full
_refine_ls_number_parameters 42
_refine_ls_number_reflns 1279
_refine_ls_number_restraints 0
_refine_ls_restrained_S_all 1.131
_refine_ls_R_factor_all 0.0493
_refine_ls_R_factor_gt 0.0488
_refine_ls_shift/su_max 0.000
_refine_ls_shift/su_mean 0.000
_refine_ls_structure_factor_coef Fsqd
_refine_ls_weighting_details 'w=1/[\s^2^(Fo^2^)+(0.1233P)^2^+0.1277P] where P=(Fo^2^+2Fc^2^)/3'
_refine_ls_weighting_scheme calc
_refine_ls_wR_factor_gt 0.1623
_refine_ls_wR_factor_ref 0.1635
_reflns_Friedel_coverage 0.767
_reflns_Friedel_fraction_full 1.000
_reflns_Friedel_fraction_max 0.995
_reflns_number_gt 1248
_reflns_number_total 1279
_reflns_threshold_expression 'I > 2\s(I)'
_cod_data_source_file jw2033_sq.cif
_cod_data_source_block jw2033_sq
_cod_original_cell_volume 1676.0(2)
_cod_database_code 4038945

loop_
_space_group_symop_id
_space_group_symop_operation_xyz
1 'x, y, z'
2 '-y, x-y, z'
3 '-x+y, -x, z'
4 'x, y, -z+1/2'
5 '-y, x-y, -z+1/2'
6 '-x+y, -x, -z+1/2'
7 'y, x, -z'
8 'x-y, -y, -z'
9 '-x, -x+y, -z'
10 'y, x, z+1/2'
11 'x-y, -y, z+1/2'
12 '-x, -x+y, z+1/2'

loop_
_atom_site_label
_atom_site_type_symbol
_atom_site_fract_x
_atom_site_fract_y
_atom_site_fract_z
_atom_site_U_iso_or_equiv
_atom_site_adp_type
_atom_site_occupancy
_atom_site_site_symmetry_order
_atom_site_calc_flag
_atom_site_refinement_flags_posn
_atom_site_refinement_flags_adp
_atom_site_refinement_flags_occupancy
_atom_site_disorder_assembly
_atom_site_disorder_group
O1 O 0.71202(16) 0.72791(15) 0.62422(12) 0.0440(5) Uani 1 1 d . . . . .
H1B H 0.712707 0.729428 0.548463 0.053 Uiso 0.5 1 d R . . A -1
H1A H 0.718327 0.783248 0.663423 0.053 Uiso 0.5 1 d R . . B -2
C1 C 0.666667 0.333333 0.6292(2) 0.0283(6) Uani 1 3 d S T P . .
H1 H 0.666667 0.333334 0.536793 0.034 Uiso 1 3 calc RS T P . .
C2 C 0.67859(17) 0.44406(16) 0.68454(14) 0.0296(4) Uani 1 1 d . . . . .
C3 C 0.68953(18) 0.5382(2) 0.62113(15) 0.0338(5) Uani 1 1 d . . . . .
H3 H 0.689661 0.538109 0.533339 0.041 Uiso 1 1 calc R . . . .
C4 C 0.70040(17) 0.63342(17) 0.68498(17) 0.0352(5) Uani 1 1 d . . . . .

loop_
_atom_site_aniso_label
_atom_site_aniso_U_11
_atom_site_aniso_U_22
_atom_site_aniso_U_33
_atom_site_aniso_U_23
_atom_site_aniso_U_13
_atom_site_aniso_U_12
O1 0.0647(11) 0.0395(9) 0.0304(8) -0.0006(5) -0.0070(6) 0.0281(8)
C1 0.0356(10) 0.0356(10) 0.0137(10) 0.000 0.000 0.0178(5)
C2 0.0373(9) 0.0335(9) 0.0195(9) -0.0012(6) -0.0018(6) 0.0187(7)
C3 0.0344(9) 0.0371(9) 0.0234(8) -0.0018(6) -0.0047(6) 0.0128(7)
C4 0.0329(9) 0.0351(9) 0.0374(10) 0.0038(7) -0.0002(7) 0.0168(8)

loop_
_atom_type_symbol
_atom_type_description
_atom_type_scat_dispersion_real
_atom_type_scat_dispersion_imag
_atom_type_scat_source
C C 0.0140 0.0070 'International Tables Vol C Tables 4.2.6.8 and 6.1.1.4'
H H 0.0000 0.0000 'International Tables Vol C Tables 4.2.6.8 and 6.1.1.4'
O O 0.0390 0.0250 'International Tables Vol C Tables 4.2.6.8 and 6.1.1.4'

loop_
_geom_angle_atom_site_label_1
_geom_angle_atom_site_label_2
_geom_angle_atom_site_label_3
_geom_angle
_geom_angle_site_symmetry_1
_geom_angle_site_symmetry_3
C4 O1 H1B 120.0 . .
C4 O1 H1A 120.0 . .
C2 C1 H1 113.0 2_655 .
C2 C1 H1 113.0 3_665 .
C2 C1 H1 113.0 . .
C2 C1 C2 105.68(12) 3_665 2_655
C2 C1 C2 105.68(12) 3_665 .
C2 C1 C2 105.68(12) 2_655 .
C2 C2 C1 113.04(10) 4_556 .
C3 C2 C1 127.03(15) . .
C3 C2 C2 119.93(10) . 4_556
C2 C3 H3 119.8 . .
C2 C3 C4 120.30(16) . .
C4 C3 H3 119.8 . .
O1 C4 C3 121.38(17) . .
O1 C4 C4 118.84(10) . 4_556
C3 C4 C4 119.77(10) . 4_556

loop_
_geom_bond_atom_site_label_1
_geom_bond_atom_site_label_2
_geom_bond_distance
_geom_bond_site_symmetry_2
O1 H1B 0.8200 .
O1 H1A 0.8199 .
O1 C4 1.363(2) .
C1 H1 1.0000 .
C1 C2 1.5299(19) 3_665
C1 C2 1.5298(19) .
C1 C2 1.5299(19) 2_655
C2 C2 1.417(3) 4_556
C2 C3 1.375(3) .
C3 H3 0.9500 .
C3 C4 1.392(3) .
C4 C4 1.407(4) 4_556

loop_
_geom_hbond_atom_site_label_D
_geom_hbond_atom_site_label_H
_geom_hbond_atom_site_label_A
_geom_hbond_distance_DH
_geom_hbond_distance_HA
_geom_hbond_distance_DA
_geom_hbond_angle_DHA
_geom_hbond_site_symmetry_A
_geom_hbond_publ_flag
O1 H1B O1 0.82 1.91 2.714(3) 167.8 7_556 yes

loop_
_geom_torsion_atom_site_label_1
_geom_torsion_atom_site_label_2
_geom_torsion_atom_site_label_3
_geom_torsion_atom_site_label_4
_geom_torsion
_geom_torsion_site_symmetry_1
_geom_torsion_site_symmetry_2
_geom_torsion_site_symmetry_3
_geom_torsion_site_symmetry_4
C1 C2 C3 C4 -179.58(16) . . . .
C2 C1 C2 C2 -55.87(11) 3_665 . . 4_556
C2 C1 C2 C2 55.86(11) 2_655 . . 4_556
C2 C1 C2 C3 123.6(2) 3_665 . . .
C2 C1 C2 C3 -124.6(2) 2_655 . . .
C2 C2 C3 C4 -0.1(2) 4_556 . . .
C2 C3 C4 O1 179.62(19) . . . .
C2 C3 C4 C4 0.1(2) . . . 4_556

_cod_database_fobs_code 4038945
